data_1566051
loop_
_publ_author_name
'Geng, Shuo'
'Ren, Ning'
'Zhang, Ying-Ying'
'Tang, Kun'
'Zhang, Jian-Jun'

_publ_section_title
;
 Studies on preparation, crystal structure, thermal properties and
 fluorescence properties of rare earth complexes composed of
 2-chloro-4-fluorobenzoic acid and 2,2':6&#x2032;,2&#x2033;-terpyridine
;
_journal_name_full 'Journal of Solid State Chemistry'
_journal_page_first 122633
_journal_paper_doi 10.1016/j.jssc.2021.122633
_journal_volume 305
_journal_year 2022
_chemical_formula_sum 'C36 H22 Cl3 F3 N3 O7 Tb'
_chemical_formula_weight 930.84
_space_group_IT_number 2
_space_group_name_Hall '-P 1'
_space_group_name_H-M_alt 'P -1'
_symmetry_cell_setting triclinic
_symmetry_space_group_name_H-M 'P -1'
_atom_sites_solution_hydrogens geom
_atom_sites_solution_primary direct
_atom_sites_solution_secondary difmap
_audit_creation_method SHELXL-97
_cell_angle_alpha 76.980(2)
_cell_angle_beta 89.350(3)
_cell_angle_gamma 68.2010(10)
_cell_formula_units_Z 2
_cell_length_a 11.0800(12)
_cell_length_b 13.9401(14)
_cell_length_c 14.1602(15)
_cell_measurement_reflns_used 2595
_cell_measurement_temperature 298(2)
_cell_measurement_theta_max 27.016
_cell_measurement_theta_min 2.381
_cell_volume 1972.2(4)
_computing_cell_refinement 'Bruker SMART'
_computing_data_collection 'Bruker SMART'
_computing_data_reduction 'Bruker SHELXTL'
_computing_molecular_graphics 'Bruker SHELXTL'
_computing_publication_material 'Bruker SHELXTL'
_computing_structure_refinement 'SHELXL-97 (Sheldrick, 1997)'
_computing_structure_solution 'SHELXS-97 (Sheldrick, 1990)'
_diffrn_ambient_temperature 298(2)
_diffrn_measured_fraction_theta_full 0.972
_diffrn_measured_fraction_theta_max 0.972
_diffrn_measurement_device_type 'CCD area detector'
_diffrn_measurement_method 'phi and omega scans'
_diffrn_radiation_monochromator graphite
_diffrn_radiation_source 'fine-focus sealed tube'
_diffrn_radiation_type MoK\a
_diffrn_radiation_wavelength 0.71073
_diffrn_reflns_av_R_equivalents 0.1106
_diffrn_reflns_av_sigmaI/netI 0.1364
_diffrn_reflns_limit_h_max 13
_diffrn_reflns_limit_h_min -13
_diffrn_reflns_limit_k_max 16
_diffrn_reflns_limit_k_min -16
_diffrn_reflns_limit_l_max 14
_diffrn_reflns_limit_l_min -16
_diffrn_reflns_number 9831
_diffrn_reflns_theta_full 25.02
_diffrn_reflns_theta_max 25.02
_diffrn_reflns_theta_min 2.38
_exptl_absorpt_coefficient_mu 2.059
_exptl_absorpt_correction_T_max 0.9041
_exptl_absorpt_correction_T_min 0.5771
_exptl_absorpt_correction_type multi-scan
_exptl_absorpt_process_details sadabs
_exptl_crystal_colour red
_exptl_crystal_density_diffrn 1.567
_exptl_crystal_density_method 'not measured'
_exptl_crystal_description snowflake
_exptl_crystal_F_000 916
_exptl_crystal_size_max 0.30
_exptl_crystal_size_mid 0.07
_exptl_crystal_size_min 0.05
_platon_squeeze_details
;
;
_refine_diff_density_max 2.408
_refine_diff_density_min -2.963
_refine_diff_density_rms 0.253
_refine_ls_extinction_method none
_refine_ls_goodness_of_fit_ref 1.061
_refine_ls_hydrogen_treatment mixed
_refine_ls_matrix_type full
_refine_ls_number_parameters 478
_refine_ls_number_reflns 6774
_refine_ls_number_restraints 0
_refine_ls_restrained_S_all 1.061
_refine_ls_R_factor_all 0.1264
_refine_ls_R_factor_gt 0.1031
_refine_ls_shift/su_max 0.000
_refine_ls_shift/su_mean 0.000
_refine_ls_structure_factor_coef Fsqd
_refine_ls_weighting_details 'calc w=1/[\s^2^(Fo^2^)+(0.1587P)^2^+0.0000P] where P=(Fo^2^+2Fc^2^)/3'
_refine_ls_weighting_scheme calc
_refine_ls_wR_factor_gt 0.2492
_refine_ls_wR_factor_ref 0.2646
_reflns_number_gt 4970
_reflns_number_total 6774
_reflns_threshold_expression >2sigma(I)
_cod_data_source_file JSSC-2022-305-122633.cif
_cod_data_source_block 201119d
_cod_depositor_comments
;
The following automatic conversions were performed:

data item '_symmetry_cell_setting' value 'Triclinic' was changed to
'triclinic' in accordance with the built-in table derived from the
CIF Core dictionary named 'cif_core.dic' version 2.4.5 last updated
on 2014-11-21.

Automatic conversion script
Id: cif_fix_values 8738 2021-04-28 16:35:53Z antanas 
;
_cod_original_sg_symbol_H-M P-1
_cod_database_code 1566051

loop_
_symmetry_equiv_pos_as_xyz
'x, y, z'
'-x, -y, -z'

loop_
_atom_site_label
_atom_site_type_symbol
_atom_site_fract_x
_atom_site_fract_y
_atom_site_fract_z
_atom_site_U_iso_or_equiv
_atom_site_adp_type
_atom_site_occupancy
_atom_site_symmetry_multiplicity
_atom_site_calc_flag
_atom_site_refinement_flags
_atom_site_disorder_assembly
_atom_site_disorder_group
Tb1 Tb 0.11954(6) 0.28333(5) 0.44177(4) 0.0360(3) Uani 1 1 d . . .
Cl1 Cl 0.1515(6) 0.1364(6) 0.1402(4) 0.113(2) Uani 1 1 d . . .
Cl2 Cl 0.2164(5) 0.1337(6) 0.8057(4) 0.103(2) Uani 1 1 d . . .
Cl3 Cl 0.5346(6) 0.4748(5) 0.3670(6) 0.110(2) Uani 1 1 d . . .
F1 F 0.5426(14) 0.1363(14) -0.0532(9) 0.125(5) Uani 1 1 d . . .
F2 F -0.1743(12) 0.1267(12) 0.9960(8) 0.108(4) Uani 1 1 d . . .
F3 F 0.3656(18) 0.5877(14) 0.0035(10) 0.146(6) Uani 1 1 d . . .
N1 N -0.0047(12) 0.1970(9) 0.3593(8) 0.043(3) Uani 1 1 d . . .
N2 N 0.2147(11) 0.0770(9) 0.4847(8) 0.043(3) Uani 1 1 d . . .
N3 N 0.3215(11) 0.1940(8) 0.5613(8) 0.044(3) Uani 1 1 d . . .
O1 O 0.3075(10) 0.2188(9) 0.3447(7) 0.058(3) Uani 1 1 d . . .
O2 O 0.1228(10) 0.3240(9) 0.2533(8) 0.058(3) Uani 1 1 d . . .
O3 O -0.0096(10) 0.2196(8) 0.5626(7) 0.053(3) Uani 1 1 d . . .
O4 O 0.0655(11) 0.3242(10) 0.6179(8) 0.065(3) Uani 1 1 d . . .
O5 O 0.1864(10) 0.4262(8) 0.4204(7) 0.052(2) Uani 1 1 d . . .
O6 O 0.2649(11) 0.5381(10) 0.4565(9) 0.068(3) Uani 1 1 d . . .
O7 O -0.0830(10) 0.4323(9) 0.4062(7) 0.066(3) Uani 1 1 d . . .
H7A H -0.1313 0.4326 0.4533 0.079 Uiso 1 1 d R . .
H7B H -0.0646 0.4876 0.3929 0.079 Uiso 1 1 d R . .
C1 C 0.2438(12) 0.2615(11) 0.2623(11) 0.043(3) Uani 1 1 d . . .
C2 C 0.3195(16) 0.2329(15) 0.1736(10) 0.059(4) Uani 1 1 d . . .
C3 C 0.2860(18) 0.1773(19) 0.1135(14) 0.080(6) Uani 1 1 d . . .
C4 C 0.3569(19) 0.145(2) 0.0384(12) 0.087(7) Uani 1 1 d . . .
H4 H 0.3324 0.1077 0.0003 0.105 Uiso 1 1 calc R . .
C5 C 0.464(2) 0.169(2) 0.0222(14) 0.095(7) Uani 1 1 d . . .
C6 C 0.496(2) 0.2303(19) 0.0727(15) 0.090(7) Uani 1 1 d . . .
H6 H 0.5591 0.2576 0.0519 0.108 Uiso 1 1 calc R . .
C7 C 0.4314(16) 0.2518(15) 0.1577(12) 0.062(5) Uani 1 1 d . . .
H7 H 0.4648 0.2783 0.2015 0.074 Uiso 1 1 calc R . .
C8 C 0.0090(13) 0.2598(12) 0.6291(11) 0.047(3) Uani 1 1 d . . .
C9 C -0.0386(15) 0.2236(12) 0.7303(9) 0.048(3) Uani 1 1 d . . .
C10 C 0.0447(18) 0.1685(16) 0.8113(12) 0.069(5) Uani 1 1 d . . .
C11 C 0.003(2) 0.1346(18) 0.9028(13) 0.079(6) Uani 1 1 d . . .
H11 H 0.0612 0.1012 0.9580 0.095 Uiso 1 1 calc R . .
C12 C -0.1260(19) 0.1537(18) 0.9058(13) 0.078(6) Uani 1 1 d . . .
C13 C -0.2156(19) 0.2048(15) 0.8241(12) 0.071(5) Uani 1 1 d . . .
H13 H -0.3030 0.2152 0.8298 0.085 Uiso 1 1 calc R . .
C14 C -0.1741(15) 0.2403(13) 0.7343(12) 0.054(4) Uani 1 1 d . . .
H14 H -0.2320 0.2735 0.6791 0.064 Uiso 1 1 calc R . .
C15 C 0.2466(15) 0.4865(12) 0.3993(12) 0.055(4) Uani 1 1 d . . .
C16 C 0.2913(19) 0.5032(16) 0.2960(13) 0.075(5) Uani 1 1 d . . .
C17 C 0.407(2) 0.507(2) 0.2658(17) 0.108(8) Uani 1 1 d . . .
C18 C 0.442(2) 0.5349(15) 0.1742(16) 0.086(6) Uani 1 1 d . . .
H18 H 0.5224 0.5396 0.1607 0.104 Uiso 1 1 calc R . .
C19 C 0.337(2) 0.557(2) 0.0983(17) 0.099(7) Uani 1 1 d . . .
C20 C 0.218(2) 0.5567(18) 0.1205(15) 0.085(6) Uani 1 1 d . . .
H20 H 0.1530 0.5735 0.0720 0.102 Uiso 1 1 calc R . .
C21 C 0.197(2) 0.5309(14) 0.2170(13) 0.070(5) Uani 1 1 d . . .
H21 H 0.1150 0.5315 0.2318 0.084 Uiso 1 1 calc R . .
C22 C -0.1063(17) 0.2553(17) 0.2975(11) 0.065(5) Uani 1 1 d . . .
H22 H -0.1367 0.3290 0.2868 0.078 Uiso 1 1 calc R . .
C23 C -0.1721(18) 0.2092(18) 0.2459(14) 0.076(5) Uani 1 1 d . . .
H23 H -0.2421 0.2536 0.2011 0.091 Uiso 1 1 calc R . .
C24 C -0.136(2) 0.1048(19) 0.2605(14) 0.083(6) Uani 1 1 d . . .
H24 H -0.1787 0.0746 0.2277 0.099 Uiso 1 1 calc R . .
C25 C -0.0274(15) 0.0416(15) 0.3289(12) 0.059(4) Uani 1 1 d . . .
H25 H 0.0008 -0.0322 0.3427 0.071 Uiso 1 1 calc R . .
C26 C 0.0353(13) 0.0877(11) 0.3747(9) 0.042(3) Uani 1 1 d . . .
C27 C 0.1570(13) 0.0218(11) 0.4455(10) 0.044(3) Uani 1 1 d . . .
C28 C 0.2098(15) -0.0932(11) 0.4693(12) 0.051(4) Uani 1 1 d . . .
H28 H 0.1685 -0.1298 0.4435 0.062 Uiso 1 1 calc R . .
C29 C 0.3202(18) -0.1472(13) 0.5297(13) 0.063(4) Uani 1 1 d . . .
H29 H 0.3556 -0.2212 0.5452 0.075 Uiso 1 1 calc R . .
C30 C 0.3809(16) -0.0896(12) 0.5687(12) 0.057(4) Uani 1 1 d . . .
H30 H 0.4575 -0.1249 0.6092 0.068 Uiso 1 1 calc R . .
C31 C 0.3224(12) 0.0226(11) 0.5449(9) 0.040(3) Uani 1 1 d . . .
C32 C 0.3813(13) 0.0882(13) 0.5917(10) 0.049(4) Uani 1 1 d . . .
C33 C 0.4895(14) 0.0374(12) 0.6596(11) 0.050(4) Uani 1 1 d . . .
H33 H 0.5289 -0.0364 0.6775 0.060 Uiso 1 1 calc R . .
C34 C 0.5373(16) 0.1016(17) 0.7003(14) 0.082(6) Uani 1 1 d . . .
H34 H 0.6080 0.0704 0.7467 0.099 Uiso 1 1 calc R . .
C35 C 0.4786(18) 0.2094(14) 0.6707(12) 0.063(4) Uani 1 1 d . . .
H35 H 0.5109 0.2527 0.6949 0.076 Uiso 1 1 calc R . .
C36 C 0.3695(15) 0.2542(12) 0.6037(11) 0.052(4) Uani 1 1 d . . .
H36 H 0.3271 0.3279 0.5869 0.063 Uiso 1 1 calc R . .

loop_
_atom_site_aniso_label
_atom_site_aniso_U_11
_atom_site_aniso_U_22
_atom_site_aniso_U_33
_atom_site_aniso_U_23
_atom_site_aniso_U_13
_atom_site_aniso_U_12
Tb1 0.0339(4) 0.0451(4) 0.0292(4) -0.0080(3) 0.0110(2) -0.0160(3)
Cl1 0.104(4) 0.220(7) 0.094(4) -0.097(5) 0.054(3) -0.116(5)
Cl2 0.049(2) 0.183(6) 0.057(3) -0.007(3) 0.001(2) -0.034(3)
Cl3 0.066(3) 0.120(5) 0.150(6) -0.028(4) 0.028(4) -0.045(3)
F1 0.135(11) 0.200(15) 0.081(8) -0.073(10) 0.085(8) -0.090(11)
F2 0.094(8) 0.163(12) 0.050(6) 0.000(7) 0.031(6) -0.046(8)
F3 0.188(17) 0.191(16) 0.076(9) -0.029(9) 0.071(10) -0.092(14)
N1 0.055(7) 0.047(6) 0.031(6) -0.002(5) 0.007(5) -0.027(6)
N2 0.049(7) 0.059(7) 0.035(6) -0.018(5) 0.020(5) -0.031(6)
N3 0.052(7) 0.036(6) 0.044(7) -0.011(5) 0.009(6) -0.016(5)
O1 0.049(6) 0.081(7) 0.034(6) -0.021(5) 0.010(5) -0.008(6)
O2 0.052(6) 0.066(7) 0.053(7) -0.011(5) 0.010(5) -0.019(6)
O3 0.067(7) 0.061(6) 0.035(5) -0.018(5) 0.023(5) -0.028(5)
O4 0.066(7) 0.110(9) 0.046(6) -0.023(6) 0.017(5) -0.062(7)
O5 0.066(7) 0.055(6) 0.043(6) -0.006(5) 0.017(5) -0.034(5)
O6 0.064(7) 0.096(9) 0.074(8) -0.049(7) 0.026(6) -0.047(7)
O7 0.043(6) 0.078(7) 0.043(6) 0.004(5) 0.007(5) 0.006(5)
C1 0.023(6) 0.045(8) 0.057(9) -0.010(7) 0.002(6) -0.012(6)
C2 0.058(10) 0.101(13) 0.027(8) -0.013(8) 0.009(7) -0.042(10)
C3 0.064(11) 0.146(19) 0.065(12) -0.059(12) 0.035(9) -0.061(12)
C4 0.081(13) 0.17(2) 0.041(10) -0.046(12) 0.035(9) -0.075(15)
C5 0.114(17) 0.17(2) 0.047(11) -0.058(13) 0.050(11) -0.081(17)
C6 0.083(14) 0.129(18) 0.082(14) -0.037(13) 0.060(12) -0.063(14)
C7 0.067(10) 0.106(13) 0.051(9) -0.040(9) 0.032(8) -0.064(10)
C8 0.035(7) 0.064(9) 0.045(8) -0.020(7) 0.015(6) -0.018(7)
C9 0.059(9) 0.062(9) 0.024(7) -0.015(6) 0.010(7) -0.020(8)
C10 0.070(11) 0.106(14) 0.039(9) -0.021(9) 0.022(8) -0.041(11)
C11 0.075(12) 0.125(17) 0.042(10) -0.012(10) 0.017(9) -0.047(12)
C12 0.078(13) 0.123(16) 0.048(11) -0.016(10) 0.041(10) -0.059(12)
C13 0.076(12) 0.089(13) 0.051(11) -0.015(9) 0.035(10) -0.038(10)
C14 0.051(9) 0.072(10) 0.056(9) -0.027(8) 0.031(8) -0.037(8)
C15 0.045(8) 0.053(9) 0.062(10) -0.003(8) -0.001(8) -0.018(7)
C16 0.083(13) 0.103(14) 0.056(11) -0.006(10) 0.030(10) -0.063(12)
C17 0.097(16) 0.15(2) 0.084(16) -0.051(15) 0.056(14) -0.045(16)
C18 0.087(14) 0.064(11) 0.097(16) -0.011(10) 0.052(13) -0.022(11)
C19 0.094(17) 0.122(19) 0.084(16) -0.027(14) 0.047(14) -0.041(15)
C20 0.097(16) 0.108(16) 0.066(13) -0.021(11) 0.012(11) -0.057(13)
C21 0.085(13) 0.072(11) 0.056(11) -0.019(9) 0.017(10) -0.032(10)
C22 0.062(10) 0.112(14) 0.030(8) -0.010(9) -0.006(8) -0.047(10)
C23 0.058(11) 0.106(16) 0.071(13) -0.027(11) 0.009(9) -0.035(11)
C24 0.080(13) 0.127(19) 0.075(13) -0.035(13) 0.001(11) -0.072(14)
C25 0.050(9) 0.085(12) 0.056(10) -0.026(9) 0.003(8) -0.034(9)
C26 0.040(7) 0.061(9) 0.035(7) -0.019(6) 0.017(6) -0.025(7)
C27 0.047(8) 0.048(8) 0.050(8) -0.015(6) 0.020(7) -0.032(7)
C28 0.054(9) 0.040(8) 0.062(10) -0.008(7) 0.013(8) -0.022(7)
C29 0.075(12) 0.042(8) 0.069(11) -0.014(8) 0.016(10) -0.020(8)
C30 0.055(9) 0.046(8) 0.061(10) -0.013(7) 0.010(8) -0.011(7)
C31 0.028(6) 0.063(9) 0.020(6) 0.004(6) 0.005(5) -0.013(6)
C32 0.040(8) 0.071(10) 0.034(8) -0.016(7) 0.025(6) -0.017(7)
C33 0.046(8) 0.043(8) 0.047(9) 0.006(6) -0.005(7) -0.009(7)
C34 0.039(9) 0.108(16) 0.069(12) -0.012(11) -0.026(9) 0.004(10)
C35 0.079(12) 0.072(11) 0.051(10) -0.021(8) 0.014(9) -0.038(10)
C36 0.048(8) 0.053(9) 0.052(9) -0.013(7) -0.001(7) -0.014(7)

loop_
_atom_type_symbol
_atom_type_description
_atom_type_scat_dispersion_real
_atom_type_scat_dispersion_imag
_atom_type_scat_source
C C 0.0033 0.0016 'International Tables Vol C Tables 4.2.6.8 and 6.1.1.4'
H H 0.0000 0.0000 'International Tables Vol C Tables 4.2.6.8 and 6.1.1.4'
N N 0.0061 0.0033 'International Tables Vol C Tables 4.2.6.8 and 6.1.1.4'
O O 0.0106 0.0060 'International Tables Vol C Tables 4.2.6.8 and 6.1.1.4'
F F 0.0171 0.0103 'International Tables Vol C Tables 4.2.6.8 and 6.1.1.4'
Cl Cl 0.1484 0.1585 'International Tables Vol C Tables 4.2.6.8 and 6.1.1.4'
Tb Tb -0.1723 4.1537 'International Tables Vol C Tables 4.2.6.8 and 6.1.1.4'

loop_
_geom_angle_atom_site_label_1
_geom_angle_atom_site_label_2
_geom_angle_atom_site_label_3
_geom_angle
_geom_angle_site_symmetry_1
_geom_angle_site_symmetry_3
O5 Tb1 O7 77.8(4) . .
O5 Tb1 O3 131.9(3) . .
O7 Tb1 O3 80.1(4) . .
O5 Tb1 O1 81.2(4) . .
O7 Tb1 O1 132.7(4) . .
O3 Tb1 O1 141.7(4) . .
O5 Tb1 N3 82.0(4) . .
O7 Tb1 N3 142.4(4) . .
O3 Tb1 N3 90.7(4) . .
O1 Tb1 N3 73.5(3) . .
O5 Tb1 N1 144.3(4) . .
O7 Tb1 N1 83.0(4) . .
O3 Tb1 N1 72.4(3) . .
O1 Tb1 N1 90.4(4) . .
N3 Tb1 N1 128.9(3) . .
O5 Tb1 N2 140.6(4) . .
O7 Tb1 N2 141.5(4) . .
O3 Tb1 N2 71.2(3) . .
O1 Tb1 N2 70.6(3) . .
N3 Tb1 N2 64.4(3) . .
N1 Tb1 N2 64.5(4) . .
O5 Tb1 O2 81.6(3) . .
O7 Tb1 O2 83.1(3) . .
O3 Tb1 O2 136.8(3) . .
O1 Tb1 O2 52.1(3) . .
N3 Tb1 O2 124.9(3) . .
N1 Tb1 O2 66.3(3) . .
N2 Tb1 O2 100.7(3) . .
O5 Tb1 O4 83.1(3) . .
O7 Tb1 O4 77.6(4) . .
O3 Tb1 O4 50.6(3) . .
O1 Tb1 O4 140.7(3) . .
N3 Tb1 O4 68.7(3) . .
N1 Tb1 O4 121.9(3) . .
N2 Tb1 O4 101.6(4) . .
O2 Tb1 O4 157.5(4) . .
C22 N1 C26 117.0(13) . .
C22 N1 Tb1 121.0(10) . .
C26 N1 Tb1 122.0(9) . .
C31 N2 C27 118.7(12) . .
C31 N2 Tb1 120.3(9) . .
C27 N2 Tb1 121.0(9) . .
C32 N3 C36 116.4(13) . .
C32 N3 Tb1 122.9(9) . .
C36 N3 Tb1 120.5(9) . .
C1 O1 Tb1 96.0(8) . .
C1 O2 Tb1 89.8(9) . .
C8 O3 Tb1 98.8(9) . .
C8 O4 Tb1 87.0(8) . .
C15 O5 Tb1 164.6(10) . .
Tb1 O7 H7A 111.9 . .
Tb1 O7 H7B 106.7 . .
H7A O7 H7B 111.6 . .
O1 C1 O2 121.8(13) . .
O1 C1 C2 116.0(11) . .
O2 C1 C2 122.2(13) . .
C7 C2 C3 117.5(14) . .
C7 C2 C1 119.6(13) . .
C3 C2 C1 122.6(13) . .
C4 C3 C2 123.6(16) . .
C4 C3 Cl1 116.8(14) . .
C2 C3 Cl1 119.4(12) . .
C5 C4 C3 117.0(18) . .
C5 C4 H4 121.5 . .
C3 C4 H4 121.5 . .
C4 C5 C6 122.3(17) . .
C4 C5 F1 119.8(18) . .
C6 C5 F1 117.8(18) . .
C5 C6 C7 119.3(16) . .
C5 C6 H6 120.3 . .
C7 C6 H6 120.3 . .
C2 C7 C6 118.7(15) . .
C2 C7 H7 120.7 . .
C6 C7 H7 120.7 . .
O3 C8 O4 123.1(13) . .
O3 C8 C9 116.7(13) . .
O4 C8 C9 120.2(12) . .
C10 C9 C14 119.5(14) . .
C10 C9 C8 122.7(14) . .
C14 C9 C8 117.5(13) . .
C9 C10 C11 123.3(17) . .
C9 C10 Cl2 120.7(12) . .
C11 C10 Cl2 115.9(15) . .
C12 C11 C10 116.2(18) . .
C12 C11 H11 121.9 . .
C10 C11 H11 121.9 . .
C11 C12 C13 123.2(15) . .
C11 C12 F2 118.8(18) . .
C13 C12 F2 117.9(15) . .
C14 C13 C12 120.2(16) . .
C14 C13 H13 119.9 . .
C12 C13 H13 119.9 . .
C13 C14 C9 117.4(16) . .
C13 C14 H14 121.3 . .
C9 C14 H14 121.3 . .
O5 C15 O6 122.9(15) . .
O5 C15 C16 117.2(14) . .
O6 C15 C16 119.8(15) . .
C17 C16 C21 112.3(18) . .
C17 C16 C15 129.5(19) . .
C21 C16 C15 117.7(15) . .
C16 C17 C18 130(3) . .
C16 C17 Cl3 114.6(16) . .
C18 C17 Cl3 115.2(19) . .
C17 C18 C19 112(2) . .
C17 C18 H18 124.1 . .
C19 C18 H18 124.1 . .
C20 C19 F3 122(2) . .
C20 C19 C18 122(2) . .
F3 C19 C18 115(2) . .
C19 C20 C21 118(2) . .
C19 C20 H20 121.0 . .
C21 C20 H20 121.0 . .
C20 C21 C16 125.0(19) . .
C20 C21 H21 117.5 . .
C16 C21 H21 117.5 . .
N1 C22 C23 122.1(19) . .
N1 C22 H22 119.0 . .
C23 C22 H22 119.0 . .
C24 C23 C22 121.5(19) . .
C24 C23 H23 119.2 . .
C22 C23 H23 119.2 . .
C23 C24 C25 116.5(16) . .
C23 C24 H24 121.7 . .
C25 C24 H24 121.7 . .
C26 C25 C24 120.6(17) . .
C26 C25 H25 119.7 . .
C24 C25 H25 119.7 . .
C25 C26 N1 122.3(14) . .
C25 C26 C27 122.0(13) . .
N1 C26 C27 115.7(11) . .
N2 C27 C28 121.1(14) . .
N2 C27 C26 116.9(11) . .
C28 C27 C26 122.0(12) . .
C29 C28 C27 119.4(14) . .
C29 C28 H28 120.3 . .
C27 C28 H28 120.3 . .
C28 C29 C30 119.3(14) . .
C28 C29 H29 120.4 . .
C30 C29 H29 120.4 . .
C31 C30 C29 118.6(15) . .
C31 C30 H30 120.7 . .
C29 C30 H30 120.7 . .
N2 C31 C30 122.9(14) . .
N2 C31 C32 117.1(12) . .
C30 C31 C32 120.0(12) . .
N3 C32 C33 124.0(14) . .
N3 C32 C31 115.1(12) . .
C33 C32 C31 120.8(13) . .
C32 C33 C34 118.0(14) . .
C32 C33 H33 121.0 . .
C34 C33 H33 121.0 . .
C35 C34 C33 119.3(15) . .
C35 C34 H34 120.4 . .
C33 C34 H34 120.4 . .
C34 C35 C36 119.2(16) . .
C34 C35 H35 120.4 . .
C36 C35 H35 120.4 . .
N3 C36 C35 122.9(14) . .
N3 C36 H36 118.5 . .
C35 C36 H36 118.5 . .

loop_
_geom_bond_atom_site_label_1
_geom_bond_atom_site_label_2
_geom_bond_distance
_geom_bond_site_symmetry_2
Tb1 O5 2.329(9) .
Tb1 O7 2.386(9) .
Tb1 O3 2.443(9) .
Tb1 O1 2.477(9) .
Tb1 N3 2.548(12) .
Tb1 N1 2.570(11) .
Tb1 N2 2.594(11) .
Tb1 O2 2.603(10) .
Tb1 O4 2.694(10) .
Cl1 C3 1.791(18) .
Cl2 C10 1.785(18) .
Cl3 C17 1.88(3) .
F1 C5 1.420(19) .
F2 C12 1.406(18) .
F3 C19 1.39(2) .
N1 C22 1.31(2) .
N1 C26 1.384(18) .
N2 C31 1.336(17) .
N2 C27 1.370(16) .
N3 C32 1.340(19) .
N3 C36 1.383(18) .
O1 C1 1.268(17) .
O2 C1 1.288(16) .
O3 C8 1.254(17) .
O4 C8 1.255(17) .
O5 C15 1.242(17) .
O6 C15 1.260(18) .
O7 H7A 0.8501 .
O7 H7B 0.8500 .
C1 C2 1.55(2) .
C2 C7 1.37(2) .
C2 C3 1.41(2) .
C3 C4 1.37(2) .
C4 C5 1.35(3) .
C4 H4 0.9300 .
C5 C6 1.37(3) .
C6 C7 1.43(2) .
C6 H6 0.9300 .
C7 H7 0.9300 .
C8 C9 1.562(19) .
C9 C10 1.36(2) .
C9 C14 1.43(2) .
C10 C11 1.41(2) .
C11 C12 1.36(3) .
C11 H11 0.9300 .
C12 C13 1.40(3) .
C13 C14 1.40(2) .
C13 H13 0.9300 .
C14 H14 0.9300 .
C15 C16 1.53(2) .
C16 C17 1.36(3) .
C16 C21 1.42(3) .
C17 C18 1.36(3) .
C18 C19 1.49(3) .
C18 H18 0.9300 .
C19 C20 1.35(3) .
C20 C21 1.37(3) .
C20 H20 0.9300 .
C21 H21 0.9300 .
C22 C23 1.43(2) .
C22 H22 0.9300 .
C23 C24 1.32(3) .
C23 H23 0.9300 .
C24 C25 1.42(3) .
C24 H24 0.9300 .
C25 C26 1.359(19) .
C25 H25 0.9300 .
C26 C27 1.54(2) .
C27 C28 1.44(2) .
C28 C29 1.36(2) .
C28 H28 0.9300 .
C29 C30 1.42(2) .
C29 H29 0.9300 .
C30 C31 1.41(2) .
C30 H30 0.9300 .
C31 C32 1.56(2) .
C32 C33 1.40(2) .
C33 C34 1.42(2) .
C33 H33 0.9300 .
C34 C35 1.36(3) .
C34 H34 0.9300 .
C35 C36 1.40(2) .
C35 H35 0.9300 .
C36 H36 0.9300 .

loop_
_geom_torsion_atom_site_label_1
_geom_torsion_atom_site_label_2
_geom_torsion_atom_site_label_3
_geom_torsion_atom_site_label_4
_geom_torsion
_geom_torsion_site_symmetry_1
_geom_torsion_site_symmetry_2
_geom_torsion_site_symmetry_3
_geom_torsion_site_symmetry_4
O5 Tb1 N1 C22 -34.2(14) . . . .
O7 Tb1 N1 C22 23.5(11) . . . .
O3 Tb1 N1 C22 105.2(11) . . . .
O1 Tb1 N1 C22 -109.6(11) . . . .
N3 Tb1 N1 C22 -178.6(10) . . . .
N2 Tb1 N1 C22 -177.8(12) . . . .
O2 Tb1 N1 C22 -62.0(11) . . . .
O4 Tb1 N1 C22 94.2(11) . . . .
O5 Tb1 N1 C26 143.0(9) . . . .
O7 Tb1 N1 C26 -159.3(10) . . . .
O3 Tb1 N1 C26 -77.6(9) . . . .
O1 Tb1 N1 C26 67.6(10) . . . .
N3 Tb1 N1 C26 -1.4(11) . . . .
N2 Tb1 N1 C26 -0.5(9) . . . .
O2 Tb1 N1 C26 115.2(10) . . . .
O4 Tb1 N1 C26 -88.6(10) . . . .
O5 Tb1 N2 C31 32.3(11) . . . .
O7 Tb1 N2 C31 -145.6(8) . . . .
O3 Tb1 N2 C31 -101.9(9) . . . .
O1 Tb1 N2 C31 78.9(9) . . . .
N3 Tb1 N2 C31 -1.6(8) . . . .
N1 Tb1 N2 C31 179.1(10) . . . .
O2 Tb1 N2 C31 122.1(9) . . . .
O4 Tb1 N2 C31 -60.9(9) . . . .
O5 Tb1 N2 C27 -147.0(8) . . . .
O7 Tb1 N2 C27 35.1(11) . . . .
O3 Tb1 N2 C27 78.9(9) . . . .
O1 Tb1 N2 C27 -100.3(9) . . . .
N3 Tb1 N2 C27 179.1(10) . . . .
N1 Tb1 N2 C27 -0.1(9) . . . .
O2 Tb1 N2 C27 -57.2(9) . . . .
O4 Tb1 N2 C27 119.8(9) . . . .
O5 Tb1 N3 C32 -159.9(10) . . . .
O7 Tb1 N3 C32 142.3(9) . . . .
O3 Tb1 N3 C32 67.8(10) . . . .
O1 Tb1 N3 C32 -76.8(10) . . . .
N1 Tb1 N3 C32 0.0(12) . . . .
N2 Tb1 N3 C32 -0.8(9) . . . .
O2 Tb1 N3 C32 -86.1(10) . . . .
O4 Tb1 N3 C32 114.4(10) . . . .
O5 Tb1 N3 C36 24.8(10) . . . .
O7 Tb1 N3 C36 -33.0(13) . . . .
O3 Tb1 N3 C36 -107.5(10) . . . .
O1 Tb1 N3 C36 107.9(11) . . . .
N1 Tb1 N3 C36 -175.3(9) . . . .
N2 Tb1 N3 C36 -176.1(11) . . . .
O2 Tb1 N3 C36 98.6(10) . . . .
O4 Tb1 N3 C36 -60.9(10) . . . .
O5 Tb1 O1 C1 -89.3(9) . . . .
O7 Tb1 O1 C1 -25.0(11) . . . .
O3 Tb1 O1 C1 117.3(9) . . . .
N3 Tb1 O1 C1 -173.4(9) . . . .
N1 Tb1 O1 C1 55.8(9) . . . .
N2 Tb1 O1 C1 118.6(9) . . . .
O2 Tb1 O1 C1 -3.1(8) . . . .
O4 Tb1 O1 C1 -156.8(8) . . . .
O5 Tb1 O2 C1 88.4(8) . . . .
O7 Tb1 O2 C1 167.0(8) . . . .
O3 Tb1 O2 C1 -125.6(8) . . . .
O1 Tb1 O2 C1 3.0(8) . . . .
N3 Tb1 O2 C1 14.4(9) . . . .
N1 Tb1 O2 C1 -107.6(8) . . . .
N2 Tb1 O2 C1 -51.8(8) . . . .
O4 Tb1 O2 C1 135.9(9) . . . .
O5 Tb1 O3 C8 -22.6(11) . . . .
O7 Tb1 O3 C8 -86.2(9) . . . .
O1 Tb1 O3 C8 121.0(9) . . . .
N3 Tb1 O3 C8 57.2(9) . . . .
N1 Tb1 O3 C8 -171.9(10) . . . .
N2 Tb1 O3 C8 119.7(9) . . . .
O2 Tb1 O3 C8 -154.7(8) . . . .
O4 Tb1 O3 C8 -4.1(8) . . . .
O5 Tb1 O4 C8 170.2(9) . . . .
O7 Tb1 O4 C8 91.2(9) . . . .
O3 Tb1 O4 C8 4.0(8) . . . .
O1 Tb1 O4 C8 -122.8(9) . . . .
N3 Tb1 O4 C8 -105.7(10) . . . .
N1 Tb1 O4 C8 17.7(10) . . . .
N2 Tb1 O4 C8 -49.4(9) . . . .
O2 Tb1 O4 C8 122.9(11) . . . .
O7 Tb1 O5 C15 -144(4) . . . .
O3 Tb1 O5 C15 152(4) . . . .
O1 Tb1 O5 C15 -7(4) . . . .
N3 Tb1 O5 C15 68(4) . . . .
N1 Tb1 O5 C15 -85(4) . . . .
N2 Tb1 O5 C15 37(4) . . . .
O2 Tb1 O5 C15 -59(4) . . . .
O4 Tb1 O5 C15 137(4) . . . .
Tb1 O1 C1 O2 5.8(14) . . . .
Tb1 O1 C1 C2 -173.5(10) . . . .
Tb1 O2 C1 O1 -5.5(14) . . . .
Tb1 O2 C1 C2 173.8(12) . . . .
O1 C1 C2 C7 -57(2) . . . .
O2 C1 C2 C7 123.8(18) . . . .
O1 C1 C2 C3 116.1(19) . . . .
O2 C1 C2 C3 -63(2) . . . .
C7 C2 C3 C4 -2(3) . . . .
C1 C2 C3 C4 -175(2) . . . .
C7 C2 C3 Cl1 172.6(16) . . . .
C1 C2 C3 Cl1 0(3) . . . .
C2 C3 C4 C5 0(4) . . . .
Cl1 C3 C4 C5 -176(2) . . . .
C3 C4 C5 C6 -5(4) . . . .
C3 C4 C5 F1 179(2) . . . .
C4 C5 C6 C7 13(4) . . . .
F1 C5 C6 C7 -171(2) . . . .
C3 C2 C7 C6 10(3) . . . .
C1 C2 C7 C6 -176.6(17) . . . .
C5 C6 C7 C2 -15(3) . . . .
Tb1 O3 C8 O4 8.1(16) . . . .
Tb1 O3 C8 C9 -170.2(10) . . . .
Tb1 O4 C8 O3 -7.3(15) . . . .
Tb1 O4 C8 C9 171.0(12) . . . .
O3 C8 C9 C10 115.4(18) . . . .
O4 C8 C9 C10 -63(2) . . . .
O3 C8 C9 C14 -58.1(18) . . . .
O4 C8 C9 C14 123.6(16) . . . .
C14 C9 C10 C11 -6(3) . . . .
C8 C9 C10 C11 -179.5(17) . . . .
C14 C9 C10 Cl2 173.2(12) . . . .
C8 C9 C10 Cl2 0(2) . . . .
C9 C10 C11 C12 4(3) . . . .
Cl2 C10 C11 C12 -175.1(16) . . . .
C10 C11 C12 C13 -1(3) . . . .
C10 C11 C12 F2 -176.8(18) . . . .
C11 C12 C13 C14 -1(3) . . . .
F2 C12 C13 C14 175.3(17) . . . .
C12 C13 C14 C9 -1(3) . . . .
C10 C9 C14 C13 4(2) . . . .
C8 C9 C14 C13 178.0(14) . . . .
Tb1 O5 C15 O6 -136(3) . . . .
Tb1 O5 C15 C16 48(5) . . . .
O5 C15 C16 C17 -138(2) . . . .
O6 C15 C16 C17 47(3) . . . .
O5 C15 C16 C21 50(2) . . . .
O6 C15 C16 C21 -125.5(18) . . . .
C21 C16 C17 C18 2(4) . . . .
C15 C16 C17 C18 -171(2) . . . .
C21 C16 C17 Cl3 178.4(15) . . . .
C15 C16 C17 Cl3 6(3) . . . .
C16 C17 C18 C19 -4(4) . . . .
Cl3 C17 C18 C19 178.8(16) . . . .
C17 C18 C19 C20 5(3) . . . .
C17 C18 C19 F3 179(2) . . . .
F3 C19 C20 C21 -176(2) . . . .
C18 C19 C20 C21 -3(4) . . . .
C19 C20 C21 C16 -1(3) . . . .
C17 C16 C21 C20 1(3) . . . .
C15 C16 C21 C20 174.6(18) . . . .
C26 N1 C22 C23 -1(2) . . . .
Tb1 N1 C22 C23 175.9(12) . . . .
N1 C22 C23 C24 2(3) . . . .
C22 C23 C24 C25 -1(3) . . . .
C23 C24 C25 C26 -1(3) . . . .
C24 C25 C26 N1 2(2) . . . .
C24 C25 C26 C27 -176.9(14) . . . .
C22 N1 C26 C25 -1(2) . . . .
Tb1 N1 C26 C25 -177.9(10) . . . .
C22 N1 C26 C27 178.4(12) . . . .
Tb1 N1 C26 C27 1.1(14) . . . .
C31 N2 C27 C28 0.8(18) . . . .
Tb1 N2 C27 C28 -180.0(10) . . . .
C31 N2 C27 C26 -178.5(10) . . . .
Tb1 N2 C27 C26 0.7(14) . . . .
C25 C26 C27 N2 177.8(13) . . . .
N1 C26 C27 N2 -1.2(16) . . . .
C25 C26 C27 C28 -1(2) . . . .
N1 C26 C27 C28 179.5(12) . . . .
N2 C27 C28 C29 -2(2) . . . .
C26 C27 C28 C29 177.7(13) . . . .
C27 C28 C29 C30 0(2) . . . .
C28 C29 C30 C31 1(2) . . . .
C27 N2 C31 C30 1.1(18) . . . .
Tb1 N2 C31 C30 -178.1(10) . . . .
C27 N2 C31 C32 -177.2(10) . . . .
Tb1 N2 C31 C32 3.6(13) . . . .
C29 C30 C31 N2 -2(2) . . . .
C29 C30 C31 C32 176.1(13) . . . .
C36 N3 C32 C33 -2.4(19) . . . .
Tb1 N3 C32 C33 -177.8(10) . . . .
C36 N3 C32 C31 178.3(11) . . . .
Tb1 N3 C32 C31 2.8(14) . . . .
N2 C31 C32 N3 -4.1(16) . . . .
C30 C31 C32 N3 177.5(12) . . . .
N2 C31 C32 C33 176.5(12) . . . .
C30 C31 C32 C33 -1.9(18) . . . .
N3 C32 C33 C34 1(2) . . . .
C31 C32 C33 C34 -179.3(14) . . . .
C32 C33 C34 C35 -1(3) . . . .
C33 C34 C35 C36 2(3) . . . .
C32 N3 C36 C35 3(2) . . . .
Tb1 N3 C36 C35 179.1(12) . . . .
C34 C35 C36 N3 -4(3) . . . .

loop_
_platon_squeeze_void_nr
_platon_squeeze_void_average_x
_platon_squeeze_void_average_y
_platon_squeeze_void_average_z
_platon_squeeze_void_volume
_platon_squeeze_void_count_electrons
1 0.000 0.500 0.000 251.2 43.5
